data_4065054
loop_
_publ_author_name
'Fowler, Kevin G.'
'Littlefield, Shalyn L.'
'Baird, Michael C.'
'Budzelaar, Peter H. M.'

_publ_section_title
;
 Synthesis, Structures, and Properties of the Phosphonium-1-indenylide
 (PHIN) Ligands 1-C9H6PPh3, 1-C9H6PMePh2, and 1-C9H6PMe2Ph and of the
 Corresponding Ruthenium(II) Complexes [Ru(\h5-C5H5)(\h5-PHIN)]PF6
;
_journal_issue 22
_journal_name_full Organometallics
_journal_page_first 6098
_journal_paper_doi 10.1021/om200545j
_journal_volume 30
_journal_year 2011
_chemical_formula_sum 'C17 H17 P'
_chemical_formula_weight 252.28
_chemical_name_systematic
; 
 ? 
;
_space_group_IT_number 148
_symmetry_cell_setting rhombohedral
_symmetry_space_group_name_Hall '-R 3'
_symmetry_space_group_name_H-M 'R -3 :H'
_atom_sites_solution_hydrogens geom
_atom_sites_solution_primary direct
_atom_sites_solution_secondary difmap
_audit_creation_method SHELXL-97
_cell_angle_alpha 90.00
_cell_angle_beta 90.00
_cell_angle_gamma 120.00
_cell_formula_units_Z 18
_cell_length_a 30.207(10)
_cell_length_b 30.207(10)
_cell_length_c 7.786(5)
_cell_measurement_reflns_used 1553
_cell_measurement_temperature 180(2)
_cell_measurement_theta_max 19.52
_cell_measurement_theta_min 2.34
_cell_volume 6153(5)
_computing_cell_refinement 'Bruker SMART'
_computing_data_collection 'Bruker SMART'
_computing_data_reduction 'Bruker SAINT'
_computing_molecular_graphics 'Bruker SHELXTL'
_computing_publication_material 'Bruker SHELXTL'
_computing_structure_refinement 'SHELXL-97 (Sheldrick, 1997)'
_computing_structure_solution 'SHELXS-97 (Sheldrick, 1990)'
_diffrn_ambient_temperature 180(2)
_diffrn_measured_fraction_theta_full 0.994
_diffrn_measured_fraction_theta_max 0.994
_diffrn_measurement_device_type 'CCD area detector'
_diffrn_measurement_method 'phi and omega scans'
_diffrn_radiation_monochromator graphite
_diffrn_radiation_source 'fine-focus sealed tube'
_diffrn_radiation_type MoK\a
_diffrn_radiation_wavelength 0.71073
_diffrn_reflns_av_R_equivalents 0.1776
_diffrn_reflns_av_sigmaI/netI 0.1004
_diffrn_reflns_limit_h_max 37
_diffrn_reflns_limit_h_min -37
_diffrn_reflns_limit_k_max 37
_diffrn_reflns_limit_k_min -37
_diffrn_reflns_limit_l_max 9
_diffrn_reflns_limit_l_min -9
_diffrn_reflns_number 19404
_diffrn_reflns_theta_full 25.99
_diffrn_reflns_theta_max 25.99
_diffrn_reflns_theta_min 2.34
_exptl_absorpt_coefficient_mu 0.180
_exptl_absorpt_correction_T_max 0.9857
_exptl_absorpt_correction_T_min 0.9787
_exptl_absorpt_correction_type multi-scan
_exptl_crystal_colour yellow
_exptl_crystal_density_diffrn 1.226
_exptl_crystal_density_method 'not measured'
_exptl_crystal_description block
_exptl_crystal_F_000 2412
_exptl_crystal_size_max 0.12
_exptl_crystal_size_mid 0.10
_exptl_crystal_size_min 0.08
_refine_diff_density_max 0.569
_refine_diff_density_min -0.276
_refine_diff_density_rms 0.088
_refine_ls_extinction_method none
_refine_ls_goodness_of_fit_ref 0.986
_refine_ls_hydrogen_treatment constr
_refine_ls_matrix_type full
_refine_ls_number_parameters 165
_refine_ls_number_reflns 2680
_refine_ls_number_restraints 0
_refine_ls_restrained_S_all 0.986
_refine_ls_R_factor_all 0.1123
_refine_ls_R_factor_gt 0.0675
_refine_ls_shift/su_max 0.000
_refine_ls_shift/su_mean 0.000
_refine_ls_structure_factor_coef Fsqd
_refine_ls_weighting_details 'calc w=1/[\s^2^(Fo^2^)+(0.0912P)^2^+0.0000P] where P=(Fo^2^+2Fc^2^)/3'
_refine_ls_weighting_scheme calc
_refine_ls_wR_factor_gt 0.1541
_refine_ls_wR_factor_ref 0.1812
_reflns_number_gt 1639
_reflns_number_total 2680
_reflns_threshold_expression >2sigma(I)
_cod_data_source_file om200545j_si_008.cif
_cod_data_source_block mb25
_cod_depositor_comments
;
The following automatic conversions were performed:

'_symmetry_cell_setting' value 'Rhombohedral' changed to
'rhombohedral' according to
/home/saulius/struct/CIF-dictionaries/cif_core.dic dictionary named
'cif_core.dic' version 2.4.1 from 2010-06-29.

Automatic conversion script
Id: cif_fix_values 1715 2011-07-08 13:25:40Z adriana 
;
_cod_original_sg_symbol_H-M R-3
_cod_database_code 4065054

loop_
_symmetry_equiv_pos_as_xyz
'x, y, z'
'-y, x-y, z'
'-x+y, -x, z'
'x+2/3, y+1/3, z+1/3'
'-y+2/3, x-y+1/3, z+1/3'
'-x+y+2/3, -x+1/3, z+1/3'
'x+1/3, y+2/3, z+2/3'
'-y+1/3, x-y+2/3, z+2/3'
'-x+y+1/3, -x+2/3, z+2/3'
'-x, -y, -z'
'y, -x+y, -z'
'x-y, x, -z'
'-x+2/3, -y+1/3, -z+1/3'
'y+2/3, -x+y+1/3, -z+1/3'
'x-y+2/3, x+1/3, -z+1/3'
'-x+1/3, -y+2/3, -z+2/3'
'y+1/3, -x+y+2/3, -z+2/3'
'x-y+1/3, x+2/3, -z+2/3'

loop_
_atom_site_label
_atom_site_type_symbol
_atom_site_fract_x
_atom_site_fract_y
_atom_site_fract_z
_atom_site_U_iso_or_equiv
_atom_site_adp_type
_atom_site_occupancy
_atom_site_symmetry_multiplicity
_atom_site_calc_flag
_atom_site_refinement_flags
P1 P 0.24903(3) 0.10693(3) -0.03009(11) 0.0348(3) Uani 1 1 d .
C1 C 0.26909(12) 0.16700(12) 0.0534(4) 0.0343(8) Uani 1 1 d .
C2 C 0.29340(12) 0.21255(12) -0.0466(4) 0.0377(8) Uani 1 1 d .
H2A H 0.3035 0.2143 -0.1631 0.045 Uiso 1 1 calc R
C3 C 0.30012(12) 0.25357(12) 0.0499(4) 0.0372(8) Uani 1 1 d .
H3A H 0.3158 0.2880 0.0120 0.045 Uiso 1 1 calc R
C4 C 0.27968(11) 0.23557(12) 0.2157(4) 0.0351(8) Uani 1 1 d .
C5 C 0.27652(12) 0.26058(13) 0.3643(5) 0.0390(8) Uani 1 1 d .
H5A H 0.2902 0.2966 0.3634 0.047 Uiso 1 1 calc R
C6 C 0.25380(13) 0.23311(15) 0.5096(5) 0.0475(10) Uani 1 1 d .
H6A H 0.2514 0.2501 0.6088 0.057 Uiso 1 1 calc R
C7 C 0.23389(13) 0.17989(15) 0.5137(4) 0.0445(9) Uani 1 1 d .
H7A H 0.2185 0.1615 0.6161 0.053 Uiso 1 1 calc R
C8 C 0.23637(12) 0.15418(13) 0.3722(4) 0.0396(8) Uani 1 1 d .
H8A H 0.2224 0.1182 0.3766 0.048 Uiso 1 1 calc R
C9 C 0.25979(11) 0.18130(12) 0.2195(4) 0.0323(7) Uani 1 1 d .
C10 C 0.18644(12) 0.07947(11) -0.1301(4) 0.0317(7) Uani 1 1 d .
C11 C 0.16971(13) 0.03941(13) -0.2477(4) 0.0395(8) Uani 1 1 d .
H11A H 0.1909 0.0255 -0.2757 0.047 Uiso 1 1 calc R
C12 C 0.12228(14) 0.02010(14) -0.3232(5) 0.0474(9) Uani 1 1 d .
H12A H 0.1108 -0.0073 -0.4027 0.057 Uiso 1 1 calc R
C13 C 0.09142(14) 0.04029(14) -0.2844(5) 0.0491(10) Uani 1 1 d .
H13A H 0.0588 0.0268 -0.3372 0.059 Uiso 1 1 calc R
C14 C 0.10775(13) 0.08011(14) -0.1689(5) 0.0471(9) Uani 1 1 d .
H14A H 0.0865 0.0940 -0.1421 0.056 Uiso 1 1 calc R
C15 C 0.15489(13) 0.09951(13) -0.0929(4) 0.0398(8) Uani 1 1 d .
H15A H 0.1661 0.1270 -0.0137 0.048 Uiso 1 1 calc R
C16 C 0.24502(15) 0.06156(14) 0.1250(5) 0.0491(10) Uani 1 1 d .
H16A H 0.2779 0.0751 0.1843 0.074 Uiso 1 1 calc R
H16B H 0.2367 0.0295 0.0671 0.074 Uiso 1 1 calc R
H16C H 0.2182 0.0552 0.2087 0.074 Uiso 1 1 calc R
C17 C 0.29164(13) 0.11026(14) -0.1950(5) 0.0478(10) Uani 1 1 d .
H17A H 0.3263 0.1254 -0.1484 0.072 Uiso 1 1 calc R
H17B H 0.2913 0.1315 -0.2896 0.072 Uiso 1 1 calc R
H17C H 0.2807 0.0758 -0.2376 0.072 Uiso 1 1 calc R

loop_
_atom_site_aniso_label
_atom_site_aniso_U_11
_atom_site_aniso_U_22
_atom_site_aniso_U_33
_atom_site_aniso_U_23
_atom_site_aniso_U_13
_atom_site_aniso_U_12
P1 0.0372(5) 0.0362(5) 0.0321(5) -0.0020(4) -0.0026(4) 0.0191(4)
C1 0.0390(18) 0.0370(18) 0.0270(18) -0.0008(14) -0.0040(14) 0.0191(15)
C2 0.044(2) 0.0412(19) 0.0274(19) 0.0020(15) -0.0019(15) 0.0206(16)
C3 0.0366(18) 0.0348(18) 0.0355(19) 0.0040(15) 0.0012(15) 0.0143(15)
C4 0.0309(17) 0.0380(19) 0.0350(19) -0.0033(15) -0.0033(14) 0.0161(15)
C5 0.0339(18) 0.0393(19) 0.043(2) -0.0081(16) -0.0044(15) 0.0177(16)
C6 0.046(2) 0.061(3) 0.040(2) -0.0094(18) -0.0013(17) 0.0291(19)
C7 0.044(2) 0.061(2) 0.029(2) 0.0047(17) 0.0026(15) 0.0266(19)
C8 0.0382(19) 0.046(2) 0.035(2) 0.0021(16) -0.0006(15) 0.0211(16)
C9 0.0294(17) 0.0393(18) 0.0279(18) -0.0013(14) -0.0033(13) 0.0169(15)
C10 0.0346(18) 0.0320(17) 0.0271(17) 0.0038(14) 0.0033(13) 0.0155(15)
C11 0.046(2) 0.041(2) 0.037(2) -0.0009(15) -0.0008(16) 0.0255(17)
C12 0.053(2) 0.044(2) 0.044(2) -0.0101(17) -0.0112(18) 0.0242(19)
C13 0.042(2) 0.055(2) 0.049(2) -0.0027(18) -0.0101(18) 0.0230(19)
C14 0.041(2) 0.060(2) 0.048(2) 0.0006(19) 0.0022(17) 0.0313(19)
C15 0.041(2) 0.046(2) 0.033(2) 0.0005(15) 0.0055(15) 0.0228(17)
C16 0.056(2) 0.045(2) 0.049(2) 0.0022(17) -0.0088(18) 0.0278(19)
C17 0.037(2) 0.051(2) 0.053(3) -0.0064(18) 0.0031(17) 0.0206(18)

loop_
_atom_type_symbol
_atom_type_description
_atom_type_scat_dispersion_real
_atom_type_scat_dispersion_imag
_atom_type_scat_source
C C 0.0033 0.0016 'International Tables Vol C Tables 4.2.6.8 and 6.1.1.4'
H H 0.0000 0.0000 'International Tables Vol C Tables 4.2.6.8 and 6.1.1.4'
P P 0.1023 0.0942 'International Tables Vol C Tables 4.2.6.8 and 6.1.1.4'

loop_
_geom_angle_atom_site_label_1
_geom_angle_atom_site_label_2
_geom_angle_atom_site_label_3
_geom_angle
C1 P1 C16 113.92(17)
C1 P1 C17 110.32(17)
C16 P1 C17 107.45(19)
C1 P1 C10 112.31(15)
C16 P1 C10 106.49(16)
C17 P1 C10 105.90(16)
C2 C1 C9 106.6(3)
C2 C1 P1 123.3(3)
C9 C1 P1 129.6(3)
C3 C2 C1 110.1(3)
C3 C2 H2A 124.9
C1 C2 H2A 124.9
C2 C3 C4 108.2(3)
C2 C3 H3A 125.9
C4 C3 H3A 125.9
C5 C4 C3 132.4(3)
C5 C4 C9 119.5(3)
C3 C4 C9 108.1(3)
C6 C5 C4 120.1(3)
C6 C5 H5A 120.0
C4 C5 H5A 120.0
C5 C6 C7 120.7(3)
C5 C6 H6A 119.7
C7 C6 H6A 119.7
C8 C7 C6 121.0(3)
C8 C7 H7A 119.5
C6 C7 H7A 119.5
C7 C8 C9 120.0(3)
C7 C8 H8A 120.0
C9 C8 H8A 120.0
C8 C9 C1 134.3(3)
C8 C9 C4 118.7(3)
C1 C9 C4 107.0(3)
C15 C10 C11 119.0(3)
C15 C10 P1 119.7(2)
C11 C10 P1 121.3(2)
C12 C11 C10 119.7(3)
C12 C11 H11A 120.1
C10 C11 H11A 120.1
C13 C12 C11 120.6(3)
C13 C12 H12A 119.7
C11 C12 H12A 119.7
C12 C13 C14 120.1(3)
C12 C13 H13A 119.9
C14 C13 H13A 119.9
C15 C14 C13 119.7(3)
C15 C14 H14A 120.2
C13 C14 H14A 120.2
C14 C15 C10 120.9(3)
C14 C15 H15A 119.5
C10 C15 H15A 119.5
P1 C16 H16A 109.5
P1 C16 H16B 109.5
H16A C16 H16B 109.5
P1 C16 H16C 109.5
H16A C16 H16C 109.5
H16B C16 H16C 109.5
P1 C17 H17A 109.5
P1 C17 H17B 109.5
H17A C17 H17B 109.5
P1 C17 H17C 109.5
H17A C17 H17C 109.5
H17B C17 H17C 109.5

loop_
_geom_bond_atom_site_label_1
_geom_bond_atom_site_label_2
_geom_bond_distance
P1 C1 1.727(3)
P1 C16 1.785(4)
P1 C17 1.785(4)
P1 C10 1.817(3)
C1 C2 1.424(4)
C1 C9 1.435(4)
C2 C3 1.374(5)
C2 H2A 0.9500
C3 C4 1.417(5)
C3 H3A 0.9500
C4 C5 1.411(5)
C4 C9 1.437(4)
C5 C6 1.368(5)
C5 H5A 0.9500
C6 C7 1.407(5)
C6 H6A 0.9500
C7 C8 1.372(5)
C7 H7A 0.9500
C8 C9 1.416(5)
C8 H8A 0.9500
C10 C15 1.391(4)
C10 C11 1.395(4)
C11 C12 1.379(5)
C11 H11A 0.9500
C12 C13 1.379(5)
C12 H12A 0.9500
C13 C14 1.380(5)
C13 H13A 0.9500
C14 C15 1.374(5)
C14 H14A 0.9500
C15 H15A 0.9500
C16 H16A 0.9800
C16 H16B 0.9800
C16 H16C 0.9800
C17 H17A 0.9800
C17 H17B 0.9800
C17 H17C 0.9800

loop_
_geom_torsion_atom_site_label_1
_geom_torsion_atom_site_label_2
_geom_torsion_atom_site_label_3
_geom_torsion_atom_site_label_4
_geom_torsion
C16 P1 C1 C2 155.2(3)
C17 P1 C1 C2 34.2(3)
C10 P1 C1 C2 -83.6(3)
C16 P1 C1 C9 -33.9(4)
C17 P1 C1 C9 -154.8(3)
C10 P1 C1 C9 87.3(3)
C9 C1 C2 C3 1.0(4)
P1 C1 C2 C3 173.7(2)
C1 C2 C3 C4 -0.7(4)
C2 C3 C4 C5 179.6(3)
C2 C3 C4 C9 0.1(4)
C3 C4 C5 C6 179.3(3)
C9 C4 C5 C6 -1.2(5)
C4 C5 C6 C7 0.7(5)
C5 C6 C7 C8 -0.5(5)
C6 C7 C8 C9 0.8(5)
C7 C8 C9 C1 179.4(3)
C7 C8 C9 C4 -1.2(5)
C2 C1 C9 C8 178.5(3)
P1 C1 C9 C8 6.4(6)
C2 C1 C9 C4 -1.0(3)
P1 C1 C9 C4 -173.1(2)
C5 C4 C9 C8 1.5(4)
C3 C4 C9 C8 -179.0(3)
C5 C4 C9 C1 -179.0(3)
C3 C4 C9 C1 0.6(3)
C1 P1 C10 C15 -17.6(3)
C16 P1 C10 C15 107.8(3)
C17 P1 C10 C15 -138.0(3)
C1 P1 C10 C11 160.6(3)
C16 P1 C10 C11 -74.0(3)
C17 P1 C10 C11 40.2(3)
C15 C10 C11 C12 -0.7(5)
P1 C10 C11 C12 -178.9(3)
C10 C11 C12 C13 0.5(5)
C11 C12 C13 C14 -0.1(6)
C12 C13 C14 C15 0.0(5)
C13 C14 C15 C10 -0.2(5)
C11 C10 C15 C14 0.6(5)
P1 C10 C15 C14 178.8(3)
